data_4126218
loop_
_publ_author_name
'Wang, Li-Li'
'Chen, Zhao'
'Liu, Wei-Er'
'Ke, Hua'
'Wang, Sheng-Hua'
'Jiang, Wei'

_publ_section_title
;
 Molecular Recognition and Chirality Sensing of Epoxides in Water Using
 Endo-Functionalized Molecular Tubes.
;
_journal_name_full 'Journal of the American Chemical Society'
_journal_paper_doi 10.1021/jacs.7b05021
_journal_year 2017
_chemical_formula_moiety 'C66 H66 N2 O10, C8 H8 O'
_chemical_formula_sum 'C74 H74 N2 O11'
_chemical_formula_weight 1167.35
_space_group_crystal_system triclinic
_space_group_IT_number 2
_space_group_name_Hall '-P 1'
_space_group_name_H-M_alt 'P -1'
_symmetry_space_group_name_Hall '-P 1'
_symmetry_space_group_name_H-M 'P -1'
_atom_sites_solution_hydrogens geom
_audit_creation_method SHELXL-2014/7
_cell_angle_alpha 78.622(3)
_cell_angle_beta 82.793(3)
_cell_angle_gamma 69.513(3)
_cell_formula_units_Z 2
_cell_length_a 12.5032(7)
_cell_length_b 16.7970(10)
_cell_length_c 17.5538(10)
_cell_measurement_reflns_used 25
_cell_measurement_temperature 173(2)
_cell_measurement_theta_max 18
_cell_measurement_theta_min 12
_cell_volume 3379.2(3)
_computing_structure_refinement 'SHELXL-2014/7 (Sheldrick, 2014)'
_computing_structure_solution 'SHELXS-97 (Sheldrick 2008)'
_diffrn_ambient_temperature 173(2)
_diffrn_measured_fraction_theta_full 0.972
_diffrn_measured_fraction_theta_max 0.972
_diffrn_measurement_device_type 'Bruker D8 VENTURE'
_diffrn_radiation_type CuK\a
_diffrn_radiation_wavelength 1.54178
_diffrn_reflns_av_R_equivalents 0.0500
_diffrn_reflns_av_unetI/netI 0.0623
_diffrn_reflns_Laue_measured_fraction_full 0.972
_diffrn_reflns_Laue_measured_fraction_max 0.972
_diffrn_reflns_limit_h_max 14
_diffrn_reflns_limit_h_min -14
_diffrn_reflns_limit_k_max 15
_diffrn_reflns_limit_k_min -19
_diffrn_reflns_limit_l_max 20
_diffrn_reflns_limit_l_min -20
_diffrn_reflns_number 40481
_diffrn_reflns_point_group_measured_fraction_full 0.972
_diffrn_reflns_point_group_measured_fraction_max 0.972
_diffrn_reflns_theta_full 66.750
_diffrn_reflns_theta_max 66.750
_diffrn_reflns_theta_min 2.572
_exptl_absorpt_coefficient_mu 0.590
_exptl_absorpt_correction_T_max 0.889
_exptl_absorpt_correction_T_min 0.868
_exptl_absorpt_correction_type multi-scan
_exptl_crystal_colour colorless
_exptl_crystal_density_diffrn 1.147
_exptl_crystal_description block
_exptl_crystal_F_000 1240
_exptl_crystal_size_max 0.4
_exptl_crystal_size_mid 0.2
_exptl_crystal_size_min 0.2
_refine_diff_density_max 0.500
_refine_diff_density_min -0.380
_refine_diff_density_rms 0.092
_refine_ls_extinction_coef 0.0034(7)
_refine_ls_extinction_expression Fc^*^=kFc[1+0.001xFc^2^\l^3^/sin(2\q)]^-1/4^
_refine_ls_extinction_method 'SHELXL-2014/7 (Sheldrick 2014'
_refine_ls_goodness_of_fit_ref 1.449
_refine_ls_hydrogen_treatment constr
_refine_ls_matrix_type full
_refine_ls_number_parameters 827
_refine_ls_number_reflns 11632
_refine_ls_number_restraints 0
_refine_ls_restrained_S_all 1.449
_refine_ls_R_factor_all 0.1596
_refine_ls_R_factor_gt 0.1223
_refine_ls_shift/su_max 0.005
_refine_ls_shift/su_mean 0.000
_refine_ls_structure_factor_coef Fsqd
_refine_ls_weighting_details 'w=1/[\s^2^(Fo^2^)+(0.2000P)^2^] where P=(Fo^2^+2Fc^2^)/3'
_refine_ls_weighting_scheme calc
_refine_ls_wR_factor_gt 0.3754
_refine_ls_wR_factor_ref 0.4025
_reflns_Friedel_coverage 0.000
_reflns_number_gt 7494
_reflns_number_total 11632
_reflns_threshold_expression 'I > 2\s(I)'
_cod_data_source_file ja7b05021_si_002.cif
_cod_data_source_block StyreneOxide@2a
_cod_database_code 4126218
_shelx_shelxl_version_number 2014/7
_shelx_space_group_comment
;
The symmetry employed for this shelxl refinement is uniquely defined
by the following loop, which should always be used as a source of
symmetry information in preference to the above space-group names.
They are only intended as comments.
;

loop_
_space_group_symop_operation_xyz
'x, y, z'
'-x, -y, -z'

loop_
_atom_site_label
_atom_site_type_symbol
_atom_site_fract_x
_atom_site_fract_y
_atom_site_fract_z
_atom_site_U_iso_or_equiv
_atom_site_adp_type
_atom_site_occupancy
_atom_site_site_symmetry_order
_atom_site_calc_flag
_atom_site_refinement_flags_posn
_atom_site_refinement_flags_adp
_atom_site_refinement_flags_occupancy
_atom_site_disorder_assembly
_atom_site_disorder_group
O1 O 1.0939(5) 0.7685(4) 0.4729(4) 0.1266(19) Uani 1 1 d . . . . .
O2 O 0.9790(6) 0.9088(3) 0.4648(3) 0.1211(18) Uani 1 1 d . . . . .
O3 O 1.0961(3) 0.8269(3) 0.8890(3) 0.0876(10) Uani 1 1 d . . . . .
O4 O 1.2095(3) 0.6849(3) 0.9221(3) 0.0902(11) Uani 1 1 d . . . . .
O5 O 0.5794(4) 1.0775(2) 0.7680(4) 0.1114(16) Uani 1 1 d . . . . .
O6 O 1.0447(4) 0.3627(2) 0.8171(2) 0.1000(14) Uani 1 1 d . . . . .
O7 O 0.7810(3) 0.4573(2) 0.8836(2) 0.0787(10) Uani 1 1 d . . . . .
O8 O 0.7701(5) 0.4431(3) 0.6116(3) 0.1037(13) Uani 1 1 d . . . . .
O9 O 0.3664(5) 0.9178(3) 0.6299(3) 0.1117(16) Uani 1 1 d . . . . .
O10 O 0.4377(3) 0.9600(2) 0.9108(3) 0.0910(11) Uani 1 1 d . . . . .
N1 N 0.9526(4) 0.4805(2) 0.7359(2) 0.0804(12) Uani 1 1 d . . . . .
H1 H 0.9186 0.5367 0.7307 0.097 Uiso 1 1 calc R U . . .
N2 N 0.5361(4) 0.9669(2) 0.7435(2) 0.0784(11) Uani 1 1 d . . . . .
H2 H 0.5392 0.9131 0.7593 0.094 Uiso 1 1 calc R U . . .
C1 C 1.0378(9) 0.8413(5) 0.4223(4) 0.128(3) Uani 1 1 d . . . . .
H1A H 1.0964 0.8590 0.3856 0.154 Uiso 1 1 calc R U . . .
C2 C 0.9556(9) 0.8260(5) 0.3747(4) 0.133(3) Uani 1 1 d . . . . .
H2A H 0.9979 0.7814 0.3422 0.159 Uiso 1 1 calc R U . . .
H2B H 0.9160 0.8798 0.3399 0.159 Uiso 1 1 calc R U . . .
C3 C 0.8688(7) 0.7960(4) 0.4315(3) 0.0985(19) Uani 1 1 d . . . . .
H3 H 0.8119 0.7860 0.4026 0.118 Uiso 1 1 calc R U . . .
C4 C 0.8746(8) 0.9136(4) 0.4976(3) 0.108(2) Uani 1 1 d . . . . .
C5 C 0.8246(8) 0.9726(4) 0.5504(4) 0.111(2) Uani 1 1 d . . . . .
H5 H 0.8668 1.0059 0.5613 0.133 Uiso 1 1 calc R U . . .
C6 C 0.7172(7) 0.9835(4) 0.5867(3) 0.102(2) Uani 1 1 d . . . . .
H6 H 0.6889 1.0227 0.6227 0.122 Uiso 1 1 calc R U . . .
C7 C 0.6492(6) 0.9388(3) 0.5720(3) 0.0941(19) Uani 1 1 d . . . . .
C8 C 0.5365(6) 0.9507(3) 0.6070(3) 0.096(2) Uani 1 1 d . . . . .
C9 C 0.4729(6) 0.9064(3) 0.5902(3) 0.0921(17) Uani 1 1 d . . . . .
C10 C 0.5139(7) 0.8528(4) 0.5346(4) 0.107(2) Uani 1 1 d . . . . .
H10 H 0.4671 0.8242 0.5213 0.129 Uiso 1 1 calc R U . . .
C11 C 0.6211(7) 0.8404(4) 0.4985(3) 0.102(2) Uani 1 1 d . . . . .
H11 H 0.6461 0.8042 0.4599 0.123 Uiso 1 1 calc R U . . .
C12 C 0.6954(7) 0.8800(3) 0.5171(3) 0.097(2) Uani 1 1 d . . . . .
C13 C 0.8083(7) 0.8657(4) 0.4827(3) 0.098(2) Uani 1 1 d . . . . .
C14 C 0.4875(6) 1.0104(3) 0.6673(3) 0.0925(16) Uani 1 1 d . . . . .
H14A H 0.5062 1.0641 0.6500 0.111 Uiso 1 1 calc R U . . .
H14B H 0.4032 1.0260 0.6727 0.111 Uiso 1 1 calc R U . . .
C15 C 0.2978(7) 0.8685(4) 0.6155(4) 0.1027(19) Uani 1 1 d . . . . .
H15A H 0.3386 0.8061 0.6308 0.123 Uiso 1 1 calc R U . . .
H15B H 0.2844 0.8797 0.5594 0.123 Uiso 1 1 calc R U . . .
C16 C 0.1857(7) 0.8947(4) 0.6620(4) 0.111(2) Uani 1 1 d . . . . .
H16A H 0.1444 0.9566 0.6446 0.133 Uiso 1 1 calc R U . . .
H16B H 0.2004 0.8870 0.7176 0.133 Uiso 1 1 calc R U . . .
C17 C 0.1104(8) 0.8428(6) 0.6540(5) 0.122(3) Uani 1 1 d . . . . .
H17A H 0.0310 0.8738 0.6719 0.147 Uiso 1 1 calc R U . . .
H17B H 0.1102 0.8402 0.5982 0.147 Uiso 1 1 calc R U . . .
C18 C 0.1457(9) 0.7536(7) 0.6979(7) 0.153(4) Uani 1 1 d . . . . .
H18A H 0.0846 0.7294 0.6991 0.229 Uiso 1 1 calc R U . . .
H18B H 0.1605 0.7544 0.7513 0.229 Uiso 1 1 calc R U . . .
H18C H 0.2155 0.7182 0.6724 0.229 Uiso 1 1 calc R U . . .
C19 C 0.5750(4) 1.0027(3) 0.7895(4) 0.0781(13) Uani 1 1 d . . . . .
C20 C 0.6248(4) 0.9440(3) 0.8620(3) 0.0729(12) Uani 1 1 d . . . . .
C21 C 0.5526(4) 0.9206(3) 0.9214(3) 0.0745(12) Uani 1 1 d . . . . .
C22 C 0.5985(4) 0.8617(3) 0.9878(3) 0.0786(14) Uani 1 1 d . . . . .
H22 H 0.5486 0.8485 1.0300 0.094 Uiso 1 1 calc R U . . .
C23 C 0.7145(4) 0.8230(3) 0.9921(3) 0.0715(12) Uani 1 1 d . . . . .
H23 H 0.7435 0.7799 1.0355 0.086 Uiso 1 1 calc R U . . .
C24 C 0.7927(4) 0.8460(3) 0.9329(3) 0.0663(11) Uani 1 1 d . . . . .
C25 C 0.9139(4) 0.8095(3) 0.9378(3) 0.0657(10) Uani 1 1 d . . . . .
C26 C 0.9790(4) 0.8493(3) 0.8850(3) 0.0736(12) Uani 1 1 d . . . . .
C27 C 0.9341(4) 0.9146(3) 0.8238(3) 0.0782(13) Uani 1 1 d . . . . .
H27 H 0.9826 0.9400 0.7892 0.094 Uiso 1 1 calc R U . . .
C28 C 0.8199(4) 0.9420(3) 0.8137(3) 0.0737(12) Uani 1 1 d . . . . .
H28 H 0.7901 0.9828 0.7692 0.088 Uiso 1 1 calc R U . . .
C29 C 0.7450(3) 0.9106(3) 0.8685(3) 0.0636(10) Uani 1 1 d . . . . .
C30 C 0.3583(5) 0.9363(4) 0.9694(4) 0.0901(17) Uani 1 1 d . . . . .
H30A H 0.3720 0.9451 1.0209 0.108 Uiso 1 1 calc R U . . .
H30B H 0.3670 0.8749 0.9724 0.108 Uiso 1 1 calc R U . . .
C31 C 0.2400(5) 0.9931(6) 0.9462(6) 0.127(3) Uani 1 1 d . . . . .
H31A H 0.2312 1.0537 0.9479 0.152 Uiso 1 1 calc R U . . .
H31B H 0.1831 0.9770 0.9849 0.152 Uiso 1 1 calc R U . . .
C32 C 0.2138(6) 0.9872(4) 0.8655(5) 0.102(2) Uani 1 1 d . . . . .
H32A H 0.2172 0.9276 0.8644 0.123 Uiso 1 1 calc R U . . .
H32B H 0.2727 1.0002 0.8268 0.123 Uiso 1 1 calc R U . . .
C33 C 0.0917(6) 1.0520(6) 0.8424(6) 0.123(3) Uani 1 1 d . . . . .
H33A H 0.0902 1.1113 0.8394 0.185 Uiso 1 1 calc R U . . .
H33B H 0.0336 1.0408 0.8818 0.185 Uiso 1 1 calc R U . . .
H33C H 0.0757 1.0442 0.7917 0.185 Uiso 1 1 calc R U . . .
C34 C 0.9781(4) 0.7306(3) 0.9930(3) 0.0693(11) Uani 1 1 d . . . . .
H34 H 0.9264 0.7166 1.0380 0.083 Uiso 1 1 calc R U . . .
C35 C 1.0753(5) 0.7503(4) 1.0207(3) 0.0857(14) Uani 1 1 d . . . . .
H35A H 1.0448 0.8032 1.0446 0.103 Uiso 1 1 calc R U . . .
H35B H 1.1172 0.7020 1.0600 0.103 Uiso 1 1 calc R U . . .
C36 C 1.1530(5) 0.7627(4) 0.9509(4) 0.0906(15) Uani 1 1 d . . . . .
H36 H 1.2127 0.7817 0.9674 0.109 Uiso 1 1 calc R U . . .
C37 C 1.0296(4) 0.6555(3) 0.9477(2) 0.0621(9) Uani 1 1 d . . . . .
C38 C 1.1367(4) 0.6405(3) 0.9118(3) 0.0715(11) Uani 1 1 d . . . . .
C39 C 1.1860(4) 0.5781(3) 0.8639(3) 0.0755(11) Uani 1 1 d . . . . .
H39 H 1.2625 0.5681 0.8427 0.091 Uiso 1 1 calc R U . . .
C40 C 1.1237(4) 0.5313(3) 0.8475(2) 0.0661(10) Uani 1 1 d . . . . .
H40 H 1.1551 0.4914 0.8124 0.079 Uiso 1 1 calc R U . . .
C41 C 1.0130(3) 0.5425(3) 0.8830(2) 0.0564(8) Uani 1 1 d . . . . .
C42 C 0.9453(3) 0.4951(3) 0.8670(2) 0.0583(9) Uani 1 1 d . . . . .
C43 C 0.8394(3) 0.5056(3) 0.9031(3) 0.0624(10) Uani 1 1 d . . . . .
C44 C 0.7954(3) 0.5617(3) 0.9577(3) 0.0616(9) Uani 1 1 d . . . . .
H44 H 0.7232 0.5666 0.9846 0.074 Uiso 1 1 calc R U . . .
C45 C 0.8578(3) 0.6094(3) 0.9716(2) 0.0568(8) Uani 1 1 d . . . . .
H45 H 0.8267 0.6480 1.0080 0.068 Uiso 1 1 calc R U . . .
C46 C 0.9661(3) 0.6038(3) 0.9344(2) 0.0559(8) Uani 1 1 d . . . . .
C47 C 0.6665(4) 0.4710(3) 0.9146(5) 0.0953(19) Uani 1 1 d . . . . .
H47A H 0.6199 0.5326 0.9019 0.114 Uiso 1 1 calc R U . . .
H47B H 0.6648 0.4542 0.9719 0.114 Uiso 1 1 calc R U . . .
C48 C 0.6195(5) 0.4173(5) 0.8794(7) 0.148(4) Uani 1 1 d . . . . .
H48A H 0.6711 0.3567 0.8885 0.178 Uiso 1 1 calc R U . . .
H48B H 0.6178 0.4371 0.8224 0.178 Uiso 1 1 calc R U . . .
C49 C 0.5002(6) 0.4214(6) 0.9124(8) 0.166(5) Uani 1 1 d . . . . .
H49A H 0.5017 0.4060 0.9698 0.200 Uiso 1 1 calc R U . . .
H49B H 0.4486 0.4817 0.9003 0.200 Uiso 1 1 calc R U . . .
C50 C 0.4511(7) 0.3658(7) 0.8844(9) 0.192(7) Uani 1 1 d . . . . .
H50A H 0.4744 0.3638 0.8292 0.288 Uiso 1 1 calc R U . . .
H50B H 0.3674 0.3889 0.8909 0.288 Uiso 1 1 calc R U . . .
H50C H 0.4785 0.3075 0.9144 0.288 Uiso 1 1 calc R U . . .
C51 C 0.9857(4) 0.4390(3) 0.8056(3) 0.0656(10) Uani 1 1 d . . . . .
C52 C 0.9682(5) 0.4398(3) 0.6658(3) 0.0844(16) Uani 1 1 d . . . . .
H52A H 0.9345 0.3932 0.6764 0.101 Uiso 1 1 calc R U . . .
H52B H 1.0507 0.4146 0.6511 0.101 Uiso 1 1 calc R U . . .
C53 C 0.9099(5) 0.5081(3) 0.6011(2) 0.0741(12) Uani 1 1 d . . . . .
C54 C 0.8114(5) 0.5079(3) 0.5768(3) 0.0827(14) Uani 1 1 d . . . . .
C55 C 0.7536(5) 0.5725(4) 0.5163(3) 0.0837(14) Uani 1 1 d . . . . .
H55 H 0.6873 0.5695 0.4975 0.100 Uiso 1 1 calc R U . . .
C56 C 0.7924(5) 0.6383(3) 0.4853(3) 0.0810(14) Uani 1 1 d . . . . .
H56 H 0.7524 0.6817 0.4454 0.097 Uiso 1 1 calc R U . . .
C57 C 0.8924(4) 0.6434(3) 0.5117(2) 0.0736(12) Uani 1 1 d . . . . .
C58 C 0.9352(5) 0.7136(3) 0.4816(3) 0.0835(15) Uani 1 1 d . . . . .
C59 C 1.0403(6) 0.7067(4) 0.5027(4) 0.0921(16) Uani 1 1 d . . . . .
C60 C 1.1034(6) 0.6388(4) 0.5557(4) 0.0981(18) Uani 1 1 d . . . . .
H60 H 1.1765 0.6362 0.5681 0.118 Uiso 1 1 calc R U . . .
C61 C 1.0607(5) 0.5774(4) 0.5890(3) 0.0909(17) Uani 1 1 d . . . . .
H61 H 1.1017 0.5336 0.6282 0.109 Uiso 1 1 calc R U . . .
C62 C 0.9537(4) 0.5746(3) 0.5678(2) 0.0754(13) Uani 1 1 d . . . . .
C63 C 0.6749(9) 0.4396(7) 0.5860(6) 0.136(3) Uani 1 1 d . . . . .
H63A H 0.6831 0.4444 0.5286 0.164 Uiso 1 1 calc R U . A 1
H63B H 0.6086 0.4891 0.5993 0.164 Uiso 1 1 calc R U . A 1
C67 C 0.4530(11) 0.7033(11) 0.7918(16) 0.224(12) Uani 1 1 d . . . . .
H67 H 0.3746 0.7081 0.7952 0.269 Uiso 1 1 calc R U . . .
C68 C 0.507(2) 0.6755(13) 0.7412(17) 0.319(17) Uani 1 1 d . . . . .
H68 H 0.4777 0.6448 0.7136 0.382 Uiso 1 1 calc R U . . .
C64A C 0.6544(13) 0.3643(8) 0.6181(8) 0.108(4) Uani 0.557(9) 1 d . . P B 1
H64A H 0.6369 0.3642 0.6747 0.129 Uiso 0.557(9) 1 calc R U P B 1
H64B H 0.7261 0.3158 0.6117 0.129 Uiso 0.557(9) 1 calc R U P B 1
C65A C 0.563(2) 0.3471(17) 0.5874(13) 0.162(8) Uani 0.557(9) 1 d . . P B 1
H65A H 0.4886 0.3829 0.6093 0.194 Uiso 0.557(9) 1 calc R U P B 1
H65B H 0.5648 0.3659 0.5303 0.194 Uiso 0.557(9) 1 calc R U P B 1
C66A C 0.566(3) 0.2601(15) 0.6029(17) 0.222(15) Uani 0.557(9) 1 d . . P B 1
H66A H 0.4930 0.2573 0.5921 0.333 Uiso 0.557(9) 1 calc R U P B 1
H66B H 0.5813 0.2364 0.6578 0.333 Uiso 0.557(9) 1 calc R U P B 1
H66C H 0.6276 0.2264 0.5697 0.333 Uiso 0.557(9) 1 calc R U P B 1
C64B C 0.583(2) 0.4764(15) 0.6340(10) 0.142(8) Uani 0.443(9) 1 d . . P B 2
H64C H 0.5566 0.5397 0.6178 0.170 Uiso 0.443(9) 1 calc R U P B 2
H64D H 0.6069 0.4634 0.6879 0.170 Uiso 0.443(9) 1 calc R U P B 2
C65B C 0.480(3) 0.443(5) 0.632(4) 0.40(5) Uani 0.443(9) 1 d . . P B 2
H65C H 0.4680 0.4396 0.5784 0.481 Uiso 0.443(9) 1 calc R U P B 2
H65D H 0.4939 0.3849 0.6644 0.481 Uiso 0.443(9) 1 calc R U P B 2
C66B C 0.3727(18) 0.512(2) 0.6675(15) 0.203(16) Uani 0.443(9) 1 d . . P B 2
H66D H 0.3769 0.5696 0.6484 0.304 Uiso 0.443(9) 1 calc R U P B 2
H66E H 0.3729 0.5001 0.7245 0.304 Uiso 0.443(9) 1 calc R U P B 2
H66F H 0.3023 0.5085 0.6516 0.304 Uiso 0.443(9) 1 calc R U P B 2
C71 C 0.6051(12) 0.7337(4) 0.8332(7) 0.173(6) Uani 1 1 d . . . . .
H71 H 0.6394 0.7493 0.8706 0.207 Uiso 1 1 calc R U . . .
C72 C 0.4853(15) 0.7292(7) 0.8449(7) 0.163(6) Uani 1 1 d . . . . .
H72 H 0.4370 0.7448 0.8897 0.195 Uiso 1 1 calc R U . . .
C69 C 0.6153(18) 0.6832(7) 0.7159(5) 0.202(7) Uani 1 1 d . . . . .
H69 H 0.6532 0.6678 0.6679 0.242 Uiso 1 1 calc R U . . .
C70 C 0.6599(6) 0.7127(3) 0.7624(5) 0.0992(19) Uani 1 1 d . . . . .
C74 C 0.8279(5) 0.7565(4) 0.6951(4) 0.0880(14) Uani 1 1 d . . . . .
H74A H 0.7810 0.7731 0.6494 0.106 Uiso 1 1 calc R U . B 1
H74B H 0.8780 0.7909 0.6949 0.106 Uiso 1 1 calc R U . B 1
O11 O 0.8666(3) 0.6701(2) 0.7285(2) 0.0831(9) Uani 1 1 d . . . . .
C73A C 0.7804(9) 0.7253(5) 0.7686(5) 0.079(3) Uani 0.557(9) 1 d . . P B 1
H73A H 0.7965 0.7401 0.8175 0.095 Uiso 0.557(9) 1 calc R U P B 1
C73B C 0.7505(10) 0.7103(7) 0.6941(5) 0.071(3) Uani 0.443(9) 1 d . . P B 2
H73B H 0.7387 0.6957 0.6439 0.085 Uiso 0.443(9) 1 calc R U P B 2

loop_
_atom_site_aniso_label
_atom_site_aniso_U_11
_atom_site_aniso_U_22
_atom_site_aniso_U_33
_atom_site_aniso_U_23
_atom_site_aniso_U_13
_atom_site_aniso_U_12
O1 0.126(4) 0.111(4) 0.142(5) -0.052(3) 0.051(4) -0.042(3)
O2 0.170(5) 0.093(3) 0.087(3) -0.028(2) 0.043(3) -0.038(3)
O3 0.062(2) 0.104(3) 0.108(3) -0.016(2) 0.0043(18) -0.0445(17)
O4 0.0586(19) 0.110(3) 0.112(3) -0.017(2) 0.0009(18) -0.0433(18)
O5 0.090(3) 0.053(2) 0.189(5) -0.018(2) -0.020(3) -0.0193(15)
O6 0.115(3) 0.074(2) 0.083(2) -0.0254(17) -0.024(2) 0.0154(19)
O7 0.0560(17) 0.0760(19) 0.114(3) -0.0471(18) -0.0124(16) -0.0152(13)
O8 0.128(4) 0.096(3) 0.090(3) -0.017(2) -0.004(2) -0.042(2)
O9 0.143(4) 0.074(2) 0.090(3) -0.019(2) 0.016(3) -0.006(2)
O10 0.0540(18) 0.094(2) 0.130(3) -0.047(2) 0.0262(18) -0.0254(15)
N1 0.116(3) 0.0569(19) 0.055(2) -0.0251(15) -0.0107(19) -0.0015(17)
N2 0.101(3) 0.059(2) 0.066(2) -0.0187(16) 0.0134(19) -0.0176(17)
C1 0.190(9) 0.109(5) 0.084(4) -0.043(4) 0.062(5) -0.057(5)
C2 0.207(10) 0.113(5) 0.080(4) -0.040(4) 0.067(5) -0.068(5)
C3 0.141(5) 0.076(3) 0.051(2) -0.015(2) 0.018(3) -0.007(3)
C4 0.169(7) 0.068(3) 0.060(3) -0.014(2) 0.009(3) -0.010(3)
C5 0.172(7) 0.067(3) 0.068(3) -0.012(2) 0.019(4) -0.015(3)
C6 0.143(6) 0.066(3) 0.061(3) -0.008(2) 0.010(3) 0.002(3)
C7 0.138(5) 0.048(2) 0.061(3) -0.0046(19) 0.008(3) 0.005(3)
C8 0.135(5) 0.055(3) 0.061(3) -0.005(2) 0.002(3) 0.011(3)
C9 0.117(5) 0.061(3) 0.070(3) -0.011(2) 0.005(3) 0.002(3)
C10 0.140(6) 0.071(3) 0.078(3) -0.017(3) -0.011(4) 0.008(3)
C11 0.134(5) 0.074(3) 0.062(3) -0.015(2) 0.004(3) 0.009(3)
C12 0.150(6) 0.054(2) 0.048(2) 0.0003(18) 0.001(3) 0.006(3)
C13 0.141(5) 0.069(3) 0.048(2) -0.009(2) 0.009(3) 0.001(3)
C14 0.106(4) 0.065(3) 0.084(3) -0.020(2) 0.002(3) 0.000(2)
C15 0.127(5) 0.078(3) 0.087(4) -0.017(3) -0.009(3) -0.012(3)
C16 0.126(6) 0.087(4) 0.095(4) -0.022(3) -0.004(4) 0.000(3)
C17 0.117(6) 0.135(6) 0.114(5) -0.050(5) -0.021(4) -0.023(4)
C18 0.144(8) 0.139(7) 0.190(10) -0.051(7) -0.059(7) -0.037(6)
C19 0.060(2) 0.054(2) 0.114(4) -0.028(2) 0.014(2) -0.0102(16)
C20 0.058(2) 0.070(3) 0.101(3) -0.046(2) 0.020(2) -0.0253(18)
C21 0.065(3) 0.079(3) 0.093(3) -0.044(3) 0.015(2) -0.033(2)
C22 0.071(3) 0.092(3) 0.095(3) -0.061(3) 0.032(2) -0.042(2)
C23 0.073(3) 0.086(3) 0.076(3) -0.049(2) 0.021(2) -0.041(2)
C24 0.062(2) 0.077(3) 0.079(3) -0.048(2) 0.0154(19) -0.0351(19)
C25 0.061(2) 0.075(3) 0.076(2) -0.035(2) 0.0080(18) -0.0339(18)
C26 0.056(2) 0.082(3) 0.096(3) -0.033(2) 0.011(2) -0.035(2)
C27 0.067(3) 0.070(3) 0.103(4) -0.022(2) 0.019(2) -0.033(2)
C28 0.065(3) 0.067(2) 0.091(3) -0.027(2) 0.023(2) -0.0264(18)
C29 0.055(2) 0.064(2) 0.079(3) -0.033(2) 0.0149(18) -0.0232(16)
C30 0.070(3) 0.117(4) 0.106(4) -0.064(3) 0.031(3) -0.046(3)
C31 0.069(3) 0.159(6) 0.191(8) -0.121(6) 0.040(4) -0.054(4)
C32 0.085(4) 0.101(4) 0.140(6) -0.057(4) 0.018(3) -0.043(3)
C33 0.083(4) 0.141(6) 0.157(7) -0.049(5) 0.002(4) -0.042(4)
C34 0.066(3) 0.092(3) 0.069(2) -0.030(2) 0.0007(19) -0.043(2)
C35 0.073(3) 0.115(4) 0.094(3) -0.037(3) -0.006(2) -0.051(3)
C36 0.073(3) 0.112(4) 0.108(4) -0.032(3) -0.001(3) -0.052(3)
C37 0.055(2) 0.082(3) 0.056(2) -0.0177(18) 0.0010(16) -0.0303(18)
C38 0.051(2) 0.081(3) 0.084(3) -0.009(2) 0.0020(19) -0.0289(18)
C39 0.058(2) 0.088(3) 0.075(3) -0.012(2) 0.011(2) -0.023(2)
C40 0.064(2) 0.071(2) 0.055(2) -0.0123(17) 0.0073(17) -0.0142(17)
C41 0.054(2) 0.065(2) 0.0462(18) -0.0065(15) -0.0045(14) -0.0171(15)
C42 0.062(2) 0.063(2) 0.0467(18) -0.0094(15) -0.0109(15) -0.0127(15)
C43 0.047(2) 0.063(2) 0.079(3) -0.0228(18) -0.0124(17) -0.0114(14)
C44 0.0453(19) 0.070(2) 0.072(2) -0.0239(18) -0.0027(16) -0.0152(15)
C45 0.0486(19) 0.071(2) 0.0549(19) -0.0223(16) 0.0002(14) -0.0204(15)
C46 0.052(2) 0.070(2) 0.0469(18) -0.0115(15) -0.0026(14) -0.0217(15)
C47 0.049(2) 0.074(3) 0.170(6) -0.057(3) -0.021(3) -0.0043(18)
C48 0.055(3) 0.114(5) 0.306(12) -0.124(7) -0.034(5) -0.010(3)
C49 0.065(4) 0.131(6) 0.336(15) -0.136(8) -0.017(6) -0.019(3)
C50 0.078(5) 0.187(9) 0.366(19) -0.185(12) 0.029(7) -0.053(5)
C51 0.063(2) 0.060(2) 0.064(2) -0.0197(18) -0.0063(18) -0.0032(16)
C52 0.121(4) 0.059(2) 0.056(2) -0.0265(19) -0.013(2) 0.003(2)
C53 0.102(4) 0.061(2) 0.048(2) -0.0254(18) 0.000(2) -0.006(2)
C54 0.111(4) 0.072(3) 0.060(2) -0.029(2) -0.001(2) -0.016(2)
C55 0.096(4) 0.083(3) 0.072(3) -0.034(2) -0.007(2) -0.017(2)
C56 0.091(3) 0.079(3) 0.056(2) -0.028(2) -0.003(2) 0.002(2)
C57 0.090(3) 0.065(2) 0.047(2) -0.0247(18) 0.0053(19) 0.0020(19)
C58 0.106(4) 0.074(3) 0.054(2) -0.026(2) 0.017(2) -0.009(2)
C59 0.093(4) 0.082(3) 0.096(4) -0.042(3) 0.024(3) -0.018(3)
C60 0.087(4) 0.089(4) 0.113(5) -0.049(3) 0.017(3) -0.014(3)
C61 0.091(4) 0.085(3) 0.079(3) -0.040(3) 0.001(3) 0.005(3)
C62 0.087(3) 0.072(3) 0.051(2) -0.0325(19) -0.0002(19) 0.004(2)
C63 0.146(8) 0.148(8) 0.123(6) -0.044(6) -0.001(6) -0.048(6)
C67 0.082(6) 0.154(11) 0.40(3) 0.005(15) 0.044(12) -0.036(6)
C68 0.37(3) 0.227(17) 0.43(3) 0.13(2) -0.34(3) -0.18(2)
C64A 0.126(11) 0.088(7) 0.106(8) -0.009(6) -0.011(7) -0.034(6)
C65A 0.161(19) 0.21(2) 0.137(14) 0.009(14) -0.004(13) -0.118(18)
C66A 0.32(4) 0.157(17) 0.25(3) 0.012(17) -0.16(3) -0.13(2)
C64B 0.19(2) 0.134(15) 0.075(9) 0.002(9) -0.018(11) -0.024(13)
C65B 0.12(3) 0.67(12) 0.44(9) 0.06(8) -0.06(4) -0.22(5)
C66B 0.081(12) 0.33(4) 0.124(17) -0.04(2) 0.001(11) 0.025(17)
C71 0.264(14) 0.063(4) 0.216(11) -0.031(5) -0.149(11) -0.036(5)
C72 0.217(16) 0.110(7) 0.119(7) -0.022(5) 0.011(8) -0.009(7)
C69 0.38(2) 0.126(8) 0.079(5) -0.029(5) 0.016(9) -0.068(11)
C70 0.095(4) 0.059(3) 0.137(6) -0.029(3) 0.022(4) -0.019(2)
C74 0.091(4) 0.075(3) 0.090(4) -0.007(2) 0.002(3) -0.025(2)
O11 0.082(2) 0.074(2) 0.092(2) -0.0271(17) 0.0110(18) -0.0220(15)
C73A 0.106(7) 0.062(5) 0.074(5) -0.028(4) -0.005(4) -0.025(4)
C73B 0.082(7) 0.075(6) 0.048(5) -0.014(4) -0.009(4) -0.013(4)

loop_
_atom_type_symbol
_atom_type_description
_atom_type_scat_dispersion_real
_atom_type_scat_dispersion_imag
_atom_type_scat_source
C C 0.0192 0.0096 'International Tables Vol C Tables 4.2.6.8 and 6.1.1.4'
H H 0.0000 0.0000 'International Tables Vol C Tables 4.2.6.8 and 6.1.1.4'
N N 0.0330 0.0189 'International Tables Vol C Tables 4.2.6.8 and 6.1.1.4'
O O 0.0517 0.0336 'International Tables Vol C Tables 4.2.6.8 and 6.1.1.4'

loop_
_geom_angle_atom_site_label_1
_geom_angle_atom_site_label_2
_geom_angle_atom_site_label_3
_geom_angle
C1 O1 C59 119.6(7)
C4 O2 C1 118.6(6)
C26 O3 C36 119.9(4)
C38 O4 C36 114.3(4)
C43 O7 C47 118.4(3)
C63 O8 C54 119.1(6)
C9 O9 C15 119.0(5)
C21 O10 C30 118.1(5)
C51 N1 C52 125.1(4)
C51 N1 H1 117.5
C52 N1 H1 117.5
C19 N2 C14 125.0(5)
C19 N2 H2 117.5
C14 N2 H2 117.5
O1 C1 O2 109.3(6)
O1 C1 C2 112.6(7)
O2 C1 C2 110.4(8)
O1 C1 H1A 108.2
O2 C1 H1A 108.2
C2 C1 H1A 108.2
C1 C2 C3 107.7(6)
C1 C2 H2A 110.2
C3 C2 H2A 110.2
C1 C2 H2B 110.2
C3 C2 H2B 110.2
H2A C2 H2B 108.5
C58 C3 C2 107.0(6)
C58 C3 C13 109.7(4)
C2 C3 C13 108.3(6)
C58 C3 H3 110.6
C2 C3 H3 110.6
C13 C3 H3 110.6
O2 C4 C13 125.3(5)
O2 C4 C5 117.9(8)
C13 C4 C5 116.8(8)
C6 C5 C4 122.7(8)
C6 C5 H5 118.7
C4 C5 H5 118.7
C5 C6 C7 121.8(5)
C5 C6 H6 119.1
C7 C6 H6 119.1
C6 C7 C8 123.0(5)
C6 C7 C12 117.3(7)
C8 C7 C12 119.7(7)
C9 C8 C7 120.8(5)
C9 C8 C14 118.6(6)
C7 C8 C14 120.5(7)
C8 C9 C10 120.1(7)
C8 C9 O9 117.6(5)
C10 C9 O9 122.3(7)
C11 C10 C9 121.0(8)
C11 C10 H10 119.5
C9 C10 H10 119.5
C10 C11 C12 121.9(5)
C10 C11 H11 119.0
C12 C11 H11 119.0
C11 C12 C13 123.0(5)
C11 C12 C7 116.2(7)
C13 C12 C7 120.7(7)
C4 C13 C12 120.5(5)
C4 C13 C3 115.7(7)
C12 C13 C3 123.7(7)
N2 C14 C8 109.9(4)
N2 C14 H14A 109.7
C8 C14 H14A 109.7
N2 C14 H14B 109.7
C8 C14 H14B 109.7
H14A C14 H14B 108.2
O9 C15 C16 108.9(5)
O9 C15 H15A 109.9
C16 C15 H15A 109.9
O9 C15 H15B 109.9
C16 C15 H15B 109.9
H15A C15 H15B 108.3
C15 C16 C17 112.6(6)
C15 C16 H16A 109.1
C17 C16 H16A 109.1
C15 C16 H16B 109.1
C17 C16 H16B 109.1
H16A C16 H16B 107.8
C18 C17 C16 114.8(7)
C18 C17 H17A 108.6
C16 C17 H17A 108.6
C18 C17 H17B 108.6
C16 C17 H17B 108.6
H17A C17 H17B 107.5
C17 C18 H18A 109.5
C17 C18 H18B 109.5
H18A C18 H18B 109.5
C17 C18 H18C 109.5
H18A C18 H18C 109.5
H18B C18 H18C 109.5
O5 C19 N2 120.4(6)
O5 C19 C20 124.2(5)
N2 C19 C20 115.0(4)
C21 C20 C29 120.2(5)
C21 C20 C19 119.3(4)
C29 C20 C19 120.5(4)
O10 C21 C20 115.5(5)
O10 C21 C22 124.6(5)
C20 C21 C22 119.9(5)
C23 C22 C21 120.6(5)
C23 C22 H22 119.7
C21 C22 H22 119.7
C22 C23 C24 121.5(5)
C22 C23 H23 119.3
C24 C23 H23 119.3
C23 C24 C29 117.2(4)
C23 C24 C25 122.5(5)
C29 C24 C25 120.3(4)
C26 C25 C24 116.4(5)
C26 C25 C34 116.9(4)
C24 C25 C34 126.7(4)
C25 C26 O3 122.3(5)
C25 C26 C27 123.7(4)
O3 C26 C27 114.0(4)
C28 C27 C26 119.4(4)
C28 C27 H27 120.3
C26 C27 H27 120.3
C27 C28 C29 121.0(5)
C27 C28 H28 119.5
C29 C28 H28 119.5
C28 C29 C20 121.4(5)
C28 C29 C24 118.4(4)
C20 C29 C24 120.2(4)
O10 C30 C31 107.0(6)
O10 C30 H30A 110.3
C31 C30 H30A 110.3
O10 C30 H30B 110.3
C31 C30 H30B 110.3
H30A C30 H30B 108.6
C30 C31 C32 113.8(5)
C30 C31 H31A 108.8
C32 C31 H31A 108.8
C30 C31 H31B 108.8
C32 C31 H31B 108.8
H31A C31 H31B 107.7
C31 C32 C33 111.5(6)
C31 C32 H32A 109.3
C33 C32 H32A 109.3
C31 C32 H32B 109.3
C33 C32 H32B 109.3
H32A C32 H32B 108.0
C32 C33 H33A 109.5
C32 C33 H33B 109.5
H33A C33 H33B 109.5
C32 C33 H33C 109.5
H33A C33 H33C 109.5
H33B C33 H33C 109.5
C25 C34 C35 106.9(4)
C25 C34 C37 108.4(3)
C35 C34 C37 108.5(4)
C25 C34 H34 110.9
C35 C34 H34 110.9
C37 C34 H34 110.9
C36 C35 C34 107.0(4)
C36 C35 H35A 110.3
C34 C35 H35A 110.3
C36 C35 H35B 110.3
C34 C35 H35B 110.3
H35A C35 H35B 108.6
O4 C36 O3 108.9(5)
O4 C36 C35 111.3(5)
O3 C36 C35 113.5(5)
O4 C36 H36 107.7
O3 C36 H36 107.7
C35 C36 H36 107.7
C38 C37 C46 117.1(4)
C38 C37 C34 119.9(4)
C46 C37 C34 122.6(4)
C37 C38 C39 123.5(4)
C37 C38 O4 122.8(4)
C39 C38 O4 113.6(4)
C40 C39 C38 119.8(4)
C40 C39 H39 120.1
C38 C39 H39 120.1
C39 C40 C41 119.9(4)
C39 C40 H40 120.0
C41 C40 H40 120.0
C40 C41 C46 119.5(4)
C40 C41 C42 121.4(4)
C46 C41 C42 119.1(4)
C43 C42 C41 120.5(3)
C43 C42 C51 118.9(4)
C41 C42 C51 120.3(4)
C42 C43 O7 116.1(3)
C42 C43 C44 120.8(3)
O7 C43 C44 123.2(4)
C45 C44 C43 119.2(4)
C45 C44 H44 120.4
C43 C44 H44 120.4
C44 C45 C46 122.8(3)
C44 C45 H45 118.6
C46 C45 H45 118.6
C45 C46 C41 117.4(3)
C45 C46 C37 122.5(3)
C41 C46 C37 120.1(4)
O7 C47 C48 107.8(5)
O7 C47 H47A 110.1
C48 C47 H47A 110.1
O7 C47 H47B 110.1
C48 C47 H47B 110.1
H47A C47 H47B 108.5
C47 C48 C49 112.8(6)
C47 C48 H48A 109.0
C49 C48 H48A 109.0
C47 C48 H48B 109.0
C49 C48 H48B 109.0
H48A C48 H48B 107.8
C50 C49 C48 116.0(7)
C50 C49 H49A 108.3
C48 C49 H49A 108.3
C50 C49 H49B 108.3
C48 C49 H49B 108.3
H49A C49 H49B 107.4
C49 C50 H50A 109.5
C49 C50 H50B 109.5
H50A C50 H50B 109.5
C49 C50 H50C 109.5
H50A C50 H50C 109.5
H50B C50 H50C 109.5
O6 C51 N1 122.4(4)
O6 C51 C42 124.6(4)
N1 C51 C42 113.0(3)
N1 C52 C53 107.9(3)
N1 C52 H52A 110.1
C53 C52 H52A 110.1
N1 C52 H52B 110.1
C53 C52 H52B 110.1
H52A C52 H52B 108.4
C54 C53 C62 119.7(4)
C54 C53 C52 119.6(5)
C62 C53 C52 120.6(5)
C53 C54 O8 118.1(5)
C53 C54 C55 120.8(6)
O8 C54 C55 121.1(6)
C56 C55 C54 120.3(5)
C56 C55 H55 119.9
C54 C55 H55 119.9
C55 C56 C57 120.8(5)
C55 C56 H56 119.6
C57 C56 H56 119.6
C62 C57 C56 117.9(5)
C62 C57 C58 119.5(5)
C56 C57 C58 122.6(5)
C59 C58 C57 118.0(5)
C59 C58 C3 117.9(6)
C57 C58 C3 124.0(6)
C58 C59 C60 123.3(6)
C58 C59 O1 122.9(6)
C60 C59 O1 113.8(7)
C61 C60 C59 119.3(7)
C61 C60 H60 120.3
C59 C60 H60 120.3
C60 C61 C62 122.5(6)
C60 C61 H61 118.7
C62 C61 H61 118.7
C53 C62 C57 120.3(5)
C53 C62 C61 122.7(5)
C57 C62 C61 117.0(5)
O8 C63 C64B 108.9(13)
O8 C63 C64A 112.0(10)
O8 C63 H63A 109.2
C64A C63 H63A 109.2
O8 C63 H63B 109.2
C64A C63 H63B 109.2
H63A C63 H63B 107.9
C68 C67 C72 127.2(16)
C68 C67 H67 116.4
C72 C67 H67 116.4
C67 C68 C69 123.8(16)
C67 C68 H68 118.1
C69 C68 H68 118.1
C63 C64A C65A 117.5(13)
C63 C64A H64A 107.9
C65A C64A H64A 107.9
C63 C64A H64B 107.9
C65A C64A H64B 107.9
H64A C64A H64B 107.2
C66A C65A C64A 116(2)
C66A C65A H65A 108.3
C64A C65A H65A 108.3
C66A C65A H65B 108.3
C64A C65A H65B 108.3
H65A C65A H65B 107.4
C65A C66A H66A 109.5
C65A C66A H66B 109.5
H66A C66A H66B 109.5
C65A C66A H66C 109.5
H66A C66A H66C 109.5
H66B C66A H66C 109.5
C63 C64B C65B 112(4)
C63 C64B H64C 109.1
C65B C64B H64C 109.1
C63 C64B H64D 109.1
C65B C64B H64D 109.1
H64C C64B H64D 107.8
C66B C65B C64B 104(6)
C66B C65B H65C 110.9
C64B C65B H65C 110.9
C66B C65B H65D 110.9
C64B C65B H65D 110.9
H65C C65B H65D 108.9
C65B C66B H66D 109.5
C65B C66B H66E 109.5
H66D C66B H66E 109.5
C65B C66B H66F 109.5
H66D C66B H66F 109.5
H66E C66B H66F 109.5
C70 C71 C72 113.4(7)
C70 C71 H71 123.3
C72 C71 H71 123.3
C67 C72 C71 116.2(12)
C67 C72 H72 121.9
C71 C72 H72 121.9
C70 C69 C68 115.9(13)
C70 C69 H69 122.0
C68 C69 H69 122.0
C69 C70 C71 121.8(10)
C69 C70 C73B 82.2(9)
C71 C70 C73B 155.5(8)
C69 C70 C73A 137.4(10)
C71 C70 C73A 100.4(7)
O11 C74 C73A 58.3(4)
O11 C74 C73B 64.9(5)
O11 C74 H74A 117.9
C73A C74 H74A 117.9
O11 C74 H74B 117.9
C73A C74 H74B 117.9
H74A C74 H74B 115.1
C73A O11 C74 62.5(5)
C74 O11 C73B 59.2(5)
O11 C73A C74 59.2(5)
O11 C73A C70 110.5(5)
C74 C73A C70 113.1(7)
O11 C73A H73A 119.8
C74 C73A H73A 119.8
C70 C73A H73A 119.8
C74 C73B O11 55.9(5)
C74 C73B C70 117.1(7)
O11 C73B C70 107.0(7)
C74 C73B H73B 119.8
O11 C73B H73B 119.8
C70 C73B H73B 119.8

loop_
_geom_bond_atom_site_label_1
_geom_bond_atom_site_label_2
_geom_bond_distance
O1 C1 1.379(11)
O1 C59 1.409(8)
O2 C4 1.341(10)
O2 C1 1.413(8)
O3 C26 1.386(6)
O3 C36 1.430(8)
O4 C38 1.409(5)
O4 C36 1.408(8)
O5 C19 1.257(6)
O6 C51 1.226(6)
O7 C43 1.376(5)
O7 C47 1.422(7)
O8 C63 1.348(11)
O8 C54 1.369(8)
O9 C9 1.391(9)
O9 C15 1.456(9)
O10 C21 1.374(6)
O10 C30 1.436(7)
N1 C51 1.320(6)
N1 C52 1.482(5)
N1 H1 0.8800
N2 C19 1.321(7)
N2 C14 1.484(7)
N2 H2 0.8800
C1 C2 1.518(14)
C1 H1A 1.0000
C2 C3 1.530(10)
C2 H2A 0.9900
C2 H2B 0.9900
C3 C58 1.510(8)
C3 C13 1.541(6)
C3 H3 1.0000
C4 C13 1.417(12)
C4 C5 1.421(8)
C5 C6 1.378(11)
C5 H5 0.9500
C6 C7 1.390(11)
C6 H6 0.9500
C7 C8 1.428(10)
C7 C12 1.440(7)
C8 C9 1.354(11)
C8 C14 1.525(7)
C9 C10 1.388(8)
C10 C11 1.373(11)
C10 H10 0.9500
C11 C12 1.417(11)
C11 H11 0.9500
C12 C13 1.421(10)
C14 H14A 0.9900
C14 H14B 0.9900
C15 C16 1.499(11)
C15 H15A 0.9900
C15 H15B 0.9900
C16 C17 1.524(12)
C16 H16A 0.9900
C16 H16B 0.9900
C17 C18 1.484(13)
C17 H17A 0.9900
C17 H17B 0.9900
C18 H18A 0.9800
C18 H18B 0.9800
C18 H18C 0.9800
C19 C20 1.501(8)
C20 C21 1.380(7)
C20 C29 1.419(6)
C21 C22 1.409(8)
C22 C23 1.372(7)
C22 H22 0.9500
C23 C24 1.427(6)
C23 H23 0.9500
C24 C29 1.429(7)
C24 C25 1.429(6)
C25 C26 1.385(7)
C25 C34 1.511(7)
C26 C27 1.389(8)
C27 C28 1.361(7)
C27 H27 0.9500
C28 C29 1.415(6)
C28 H28 0.9500
C30 C31 1.508(10)
C30 H30A 0.9900
C30 H30B 0.9900
C31 C32 1.524(11)
C31 H31A 0.9900
C31 H31B 0.9900
C32 C33 1.581(10)
C32 H32A 0.9900
C32 H32B 0.9900
C33 H33A 0.9800
C33 H33B 0.9800
C33 H33C 0.9800
C34 C35 1.522(5)
C34 C37 1.529(6)
C34 H34 1.0000
C35 C36 1.495(8)
C35 H35A 0.9900
C35 H35B 0.9900
C36 H36 1.0000
C37 C38 1.368(6)
C37 C46 1.430(5)
C38 C39 1.398(7)
C39 C40 1.372(7)
C39 H39 0.9500
C40 C41 1.409(6)
C40 H40 0.9500
C41 C46 1.425(6)
C41 C42 1.431(6)
C42 C43 1.363(6)
C42 C51 1.495(5)
C43 C44 1.404(6)
C44 C45 1.368(5)
C44 H44 0.9500
C45 C46 1.408(6)
C45 H45 0.9500
C47 C48 1.491(7)
C47 H47A 0.9900
C47 H47B 0.9900
C48 C49 1.514(11)
C48 H48A 0.9900
C48 H48B 0.9900
C49 C50 1.466(9)
C49 H49A 0.9900
C49 H49B 0.9900
C50 H50A 0.9800
C50 H50B 0.9800
C50 H50C 0.9800
C52 C53 1.499(6)
C52 H52A 0.9900
C52 H52B 0.9900
C53 C54 1.354(8)
C53 C62 1.407(8)
C54 C55 1.421(8)
C55 C56 1.351(9)
C55 H55 0.9500
C56 C57 1.421(8)
C56 H56 0.9500
C57 C62 1.419(7)
C57 C58 1.442(8)
C58 C59 1.370(9)
C59 C60 1.387(10)
C60 C61 1.325(10)
C60 H60 0.9500
C61 C62 1.452(8)
C61 H61 0.9500
C63 C64B 1.37(3)
C63 C64A 1.375(15)
C63 H63A 0.9900
C63 H63B 0.9900
C67 C68 1.12(4)
C67 C72 1.26(3)
C67 H67 0.9500
C68 C69 1.42(3)
C68 H68 0.9500
C64A C65A 1.46(2)
C64A H64A 0.9900
C64A H64B 0.9900
C65A C66A 1.42(3)
C65A H65A 0.9900
C65A H65B 0.9900
C66A H66A 0.9800
C66A H66B 0.9800
C66A H66C 0.9800
C64B C65B 1.58(5)
C64B H64C 0.9900
C64B H64D 0.9900
C65B C66B 1.58(8)
C65B H65C 0.9900
C65B H65D 0.9900
C66B H66D 0.9800
C66B H66E 0.9800
C66B H66F 0.9800
C71 C70 1.389(16)
C71 C72 1.513(19)
C71 H71 0.9500
C72 H72 0.9500
C69 C70 1.300(16)
C69 H69 0.9500
C70 C73B 1.539(13)
C70 C73A 1.613(12)
C74 O11 1.388(7)
C74 C73A 1.432(12)
C74 C73B 1.440(13)
C74 H74A 0.9900
C74 H74B 0.9900
O11 C73A 1.373(10)
O11 C73B 1.517(11)
C73A H73A 1.0000
C73B H73B 1.0000

loop_
_geom_hbond_atom_site_label_D
_geom_hbond_atom_site_label_H
_geom_hbond_atom_site_label_A
_geom_hbond_distance_DH
_geom_hbond_distance_HA
_geom_hbond_distance_DA
_geom_hbond_angle_DHA
N1 H1 O11 0.88 2.10 2.965(5) 168.4

loop_
_geom_torsion_atom_site_label_1
_geom_torsion_atom_site_label_2
_geom_torsion_atom_site_label_3
_geom_torsion_atom_site_label_4
_geom_torsion
C59 O1 C1 O2 94.0(8)
C59 O1 C1 C2 -29.0(8)
C4 O2 C1 O1 -84.5(10)
C4 O2 C1 C2 39.8(9)
O1 C1 C2 C3 58.7(8)
O2 C1 C2 C3 -63.7(8)
C1 C2 C3 C58 -60.4(7)
C1 C2 C3 C13 57.8(8)
C1 O2 C4 C13 -11.5(10)
C1 O2 C4 C5 169.9(7)
O2 C4 C5 C6 179.2(6)
C13 C4 C5 C6 0.4(9)
C4 C5 C6 C7 -1.8(9)
C5 C6 C7 C8 -178.2(5)
C5 C6 C7 C12 0.1(8)
C6 C7 C8 C9 179.2(5)
C12 C7 C8 C9 1.0(7)
C6 C7 C8 C14 -3.9(8)
C12 C7 C8 C14 177.9(5)
C7 C8 C9 C10 -4.2(8)
C14 C8 C9 C10 178.8(5)
C7 C8 C9 O9 176.4(4)
C14 C8 C9 O9 -0.6(7)
C15 O9 C9 C8 -177.5(5)
C15 O9 C9 C10 3.1(8)
C8 C9 C10 C11 3.1(9)
O9 C9 C10 C11 -177.5(5)
C9 C10 C11 C12 1.3(9)
C10 C11 C12 C13 177.7(5)
C10 C11 C12 C7 -4.3(8)
C6 C7 C12 C11 -175.1(5)
C8 C7 C12 C11 3.2(7)
C6 C7 C12 C13 2.9(7)
C8 C7 C12 C13 -178.7(4)
O2 C4 C13 C12 -176.1(5)
C5 C4 C13 C12 2.6(8)
O2 C4 C13 C3 7.0(9)
C5 C4 C13 C3 -174.3(5)
C11 C12 C13 C4 173.6(5)
C7 C12 C13 C4 -4.4(7)
C11 C12 C13 C3 -9.8(8)
C7 C12 C13 C3 172.3(5)
C58 C3 C13 C4 85.7(7)
C2 C3 C13 C4 -30.8(8)
C58 C3 C13 C12 -91.1(7)
C2 C3 C13 C12 152.4(6)
C19 N2 C14 C8 134.9(6)
C9 C8 C14 N2 99.4(6)
C7 C8 C14 N2 -77.6(7)
C9 O9 C15 C16 -177.5(5)
O9 C15 C16 C17 -176.9(6)
C15 C16 C17 C18 75.4(10)
C14 N2 C19 O5 -4.5(8)
C14 N2 C19 C20 -177.4(4)
O5 C19 C20 C21 114.9(5)
N2 C19 C20 C21 -72.5(5)
O5 C19 C20 C29 -67.2(6)
N2 C19 C20 C29 105.4(5)
C30 O10 C21 C20 178.1(4)
C30 O10 C21 C22 -3.5(6)
C29 C20 C21 O10 176.9(3)
C19 C20 C21 O10 -5.2(5)
C29 C20 C21 C22 -1.6(6)
C19 C20 C21 C22 176.2(4)
O10 C21 C22 C23 177.5(3)
C20 C21 C22 C23 -4.1(6)
C21 C22 C23 C24 5.1(5)
C22 C23 C24 C29 -0.5(5)
C22 C23 C24 C25 177.0(3)
C23 C24 C25 C26 -167.5(3)
C29 C24 C25 C26 9.9(5)
C23 C24 C25 C34 14.5(5)
C29 C24 C25 C34 -168.1(3)
C24 C25 C26 O3 172.5(4)
C34 C25 C26 O3 -9.4(6)
C24 C25 C26 C27 -7.5(6)
C34 C25 C26 C27 170.7(4)
C36 O3 C26 C25 -2.2(7)
C36 O3 C26 C27 177.7(4)
C25 C26 C27 C28 -0.3(7)
O3 C26 C27 C28 179.8(4)
C26 C27 C28 C29 5.8(7)
C27 C28 C29 C20 174.6(4)
C27 C28 C29 C24 -3.1(6)
C21 C20 C29 C28 -171.5(4)
C19 C20 C29 C28 10.7(5)
C21 C20 C29 C24 6.3(5)
C19 C20 C29 C24 -171.6(3)
C23 C24 C29 C28 172.6(3)
C25 C24 C29 C28 -4.9(5)
C23 C24 C29 C20 -5.2(5)
C25 C24 C29 C20 177.3(3)
C21 O10 C30 C31 176.0(4)
O10 C30 C31 C32 56.9(7)
C30 C31 C32 C33 -176.6(6)
C26 C25 C34 C35 42.4(5)
C24 C25 C34 C35 -139.6(4)
C26 C25 C34 C37 -74.4(4)
C24 C25 C34 C37 103.6(4)
C25 C34 C35 C36 -63.8(6)
C37 C34 C35 C36 53.0(6)
C38 O4 C36 O3 -76.3(5)
C38 O4 C36 C35 49.5(6)
C26 O3 C36 O4 102.5(5)
C26 O3 C36 C35 -22.1(6)
C34 C35 C36 O4 -68.0(6)
C34 C35 C36 O3 55.2(6)
C25 C34 C37 C38 89.9(5)
C35 C34 C37 C38 -26.0(6)
C25 C34 C37 C46 -84.0(5)
C35 C34 C37 C46 160.2(4)
C46 C37 C38 C39 -0.2(7)
C34 C37 C38 C39 -174.3(5)
C46 C37 C38 O4 -177.8(4)
C34 C37 C38 O4 8.0(7)
C36 O4 C38 C37 -19.2(7)
C36 O4 C38 C39 162.9(5)
C37 C38 C39 C40 3.6(8)
O4 C38 C39 C40 -178.6(4)
C38 C39 C40 C41 -4.0(7)
C39 C40 C41 C46 1.2(6)
C39 C40 C41 C42 179.7(4)
C40 C41 C42 C43 178.6(4)
C46 C41 C42 C43 -2.8(6)
C40 C41 C42 C51 -6.6(6)
C46 C41 C42 C51 172.0(3)
C41 C42 C43 O7 179.8(3)
C51 C42 C43 O7 4.9(6)
C41 C42 C43 C44 -1.3(6)
C51 C42 C43 C44 -176.1(4)
C47 O7 C43 C42 -174.9(4)
C47 O7 C43 C44 6.2(7)
C42 C43 C44 C45 3.3(6)
O7 C43 C44 C45 -177.8(4)
C43 C44 C45 C46 -1.1(6)
C44 C45 C46 C41 -2.9(6)
C44 C45 C46 C37 178.3(4)
C40 C41 C46 C45 -176.7(4)
C42 C41 C46 C45 4.8(5)
C40 C41 C46 C37 2.2(6)
C42 C41 C46 C37 -176.4(3)
C38 C37 C46 C45 176.1(4)
C34 C37 C46 C45 -9.9(6)
C38 C37 C46 C41 -2.6(6)
C34 C37 C46 C41 171.3(4)
C43 O7 C47 C48 175.0(6)
O7 C47 C48 C49 175.8(8)
C47 C48 C49 C50 -176.1(11)
C52 N1 C51 O6 8.3(9)
C52 N1 C51 C42 -172.6(5)
C43 C42 C51 O6 -95.0(6)
C41 C42 C51 O6 90.2(6)
C43 C42 C51 N1 85.9(6)
C41 C42 C51 N1 -88.9(5)
C51 N1 C52 C53 175.2(5)
N1 C52 C53 C54 -108.0(5)
N1 C52 C53 C62 69.1(6)
C62 C53 C54 O8 -178.8(4)
C52 C53 C54 O8 -1.7(6)
C62 C53 C54 C55 2.0(6)
C52 C53 C54 C55 179.2(4)
C63 O8 C54 C53 -177.2(6)
C63 O8 C54 C55 2.0(8)
C53 C54 C55 C56 -4.1(7)
O8 C54 C55 C56 176.7(4)
C54 C55 C56 C57 1.0(7)
C55 C56 C57 C62 3.9(6)
C55 C56 C57 C58 -178.4(4)
C62 C57 C58 C59 6.5(6)
C56 C57 C58 C59 -171.1(4)
C62 C57 C58 C3 -170.3(4)
C56 C57 C58 C3 12.0(6)
C2 C3 C58 C59 36.7(6)
C13 C3 C58 C59 -80.7(7)
C2 C3 C58 C57 -146.5(5)
C13 C3 C58 C57 96.2(7)
C57 C58 C59 C60 -4.8(7)
C3 C58 C59 C60 172.3(4)
C57 C58 C59 O1 175.6(4)
C3 C58 C59 O1 -7.3(7)
C1 O1 C59 C58 2.5(8)
C1 O1 C59 C60 -177.1(5)
C58 C59 C60 C61 -0.9(8)
O1 C59 C60 C61 178.7(5)
C59 C60 C61 C62 4.9(8)
C54 C53 C62 C57 3.0(6)
C52 C53 C62 C57 -174.1(3)
C54 C53 C62 C61 -177.9(4)
C52 C53 C62 C61 5.0(6)
C56 C57 C62 C53 -6.0(5)
C58 C57 C62 C53 176.3(3)
C56 C57 C62 C61 174.9(4)
C58 C57 C62 C61 -2.9(5)
C60 C61 C62 C53 177.9(4)
C60 C61 C62 C57 -3.0(6)
C54 O8 C63 C64B -98.1(13)
C54 O8 C63 C64A 170.7(8)
C72 C67 C68 C69 -16(4)
O8 C63 C64A C65A -171.9(15)
C63 C64A C65A C66A 161(2)
O8 C63 C64B C65B -156(3)
C63 C64B C65B C66B -162(3)
C68 C67 C72 C71 9(3)
C70 C71 C72 C67 3.3(16)
C67 C68 C69 C70 11(3)
C68 C69 C70 C71 1.2(16)
C68 C69 C70 C73B -173.8(13)
C68 C69 C70 C73A 172.1(11)
C72 C71 C70 C69 -7.1(12)
C72 C71 C70 C73B 161.0(16)
C72 C71 C70 C73A 179.2(7)
C74 O11 C73A C70 105.4(7)
O11 C74 C73A C70 -100.9(6)
C69 C70 C73A O11 -22.7(15)
C71 C70 C73A O11 149.5(7)
C69 C70 C73A C74 41.6(14)
C71 C70 C73A C74 -146.3(6)
O11 C74 C73B C70 92.8(8)
C74 O11 C73B C70 -111.7(7)
C69 C70 C73B C74 165.8(10)
C71 C70 C73B C74 -4(2)
C69 C70 C73B O11 -134.4(9)
C71 C70 C73B O11 55.9(19)
